data_4347317
loop_
_publ_author_name
'Wang, Yang'
'Li, Bao'
'Qian, Hujun'
'Wu, Lixin'

_publ_section_title
;
 Controlled Triol-Derivative Bonding and Decoration Transformation on
 Cu-Centered Anderson-Evans Polyoxometalates.
;
_journal_issue 9
_journal_name_full 'Inorganic chemistry'
_journal_page_first 4271
_journal_page_last 4277
_journal_paper_doi 10.1021/acs.inorgchem.6b00008
_journal_volume 55
_journal_year 2016
_chemical_formula_moiety 'C10 H20 Cu Mo6 O24, 2(C16 H36 N), 4(C2 H3 N)'
_chemical_formula_sum 'C50 H104 Cu Mo6 N6 O24'
_chemical_formula_weight 1812.57
_space_group_IT_number 14
_space_group_name_Hall '-P 2yn'
_space_group_name_H-M_alt 'P 1 21/n 1'
_symmetry_cell_setting monoclinic
_symmetry_space_group_name_Hall '-P 2yn'
_symmetry_space_group_name_H-M 'P 1 21/n 1'
_atom_sites_solution_hydrogens geom
_atom_sites_solution_primary direct
_atom_sites_solution_secondary difmap
_audit_creation_method SHELXL-97
_cell_angle_alpha 90.00
_cell_angle_beta 94.92(3)
_cell_angle_gamma 90.00
_cell_formula_units_Z 2
_cell_length_a 13.241(3)
_cell_length_b 19.666(4)
_cell_length_c 13.785(3)
_cell_measurement_reflns_used 27773
_cell_measurement_temperature 293(2)
_cell_measurement_theta_max 27.65
_cell_measurement_theta_min 3.05
_cell_volume 3576.4(13)
_computing_cell_refinement RAPID-AUTO
_computing_data_collection 'RAPID-AUTO (Rigaku Corporation, 1998)'
_computing_data_reduction 'CrystalStructure (Rigaku/MSC and Rigaku Corporation, 2002)'
_computing_molecular_graphics 'SHELXTL (Sheldrick, 2008)'
_computing_publication_material SHELXL-97
_computing_structure_refinement 'SHELXL-97 (Sheldrick, 2008)'
_computing_structure_solution 'SHELXS-97 (Sheldrick, 2008)'
_diffrn_ambient_temperature 293(2)
_diffrn_measured_fraction_theta_full 0.982
_diffrn_measured_fraction_theta_max 0.982
_diffrn_measurement_device_type 'Rigaku RAXIS-RAPID'
_diffrn_measurement_method '\w scans'
_diffrn_radiation_monochromator graphite
_diffrn_radiation_source 'fine-focus sealed tube'
_diffrn_radiation_type MoK\a
_diffrn_radiation_wavelength 0.71073
_diffrn_reflns_av_R_equivalents 0.0426
_diffrn_reflns_av_sigmaI/netI 0.0443
_diffrn_reflns_limit_h_max 17
_diffrn_reflns_limit_h_min -17
_diffrn_reflns_limit_k_max 25
_diffrn_reflns_limit_k_min -24
_diffrn_reflns_limit_l_max 17
_diffrn_reflns_limit_l_min -17
_diffrn_reflns_number 31577
_diffrn_reflns_theta_full 27.48
_diffrn_reflns_theta_max 27.48
_diffrn_reflns_theta_min 3.04
_exptl_absorpt_coefficient_mu 1.382
_exptl_absorpt_correction_T_max 0.8741
_exptl_absorpt_correction_T_min 0.8408
_exptl_absorpt_correction_type multi-scan
_exptl_crystal_colour blue
_exptl_crystal_density_diffrn 1.683
_exptl_crystal_density_method 'not measured'
_exptl_crystal_description block
_exptl_crystal_F_000 1838
_exptl_crystal_size_max 0.13
_exptl_crystal_size_mid 0.12
_exptl_crystal_size_min 0.10
_refine_diff_density_max 1.267
_refine_diff_density_min -0.532
_refine_diff_density_rms 0.124
_refine_ls_extinction_method none
_refine_ls_goodness_of_fit_ref 1.073
_refine_ls_hydrogen_treatment mixed
_refine_ls_matrix_type full
_refine_ls_number_parameters 401
_refine_ls_number_reflns 8036
_refine_ls_number_restraints 1
_refine_ls_restrained_S_all 1.073
_refine_ls_R_factor_all 0.0564
_refine_ls_R_factor_gt 0.0441
_refine_ls_shift/su_max 0.001
_refine_ls_shift/su_mean 0.000
_refine_ls_structure_factor_coef Fsqd
_refine_ls_weighting_details 'calc w=1/[\s^2^(Fo^2^)+(0.0574P)^2^+0.9647P] where P=(Fo^2^+2Fc^2^)/3'
_refine_ls_weighting_scheme calc
_refine_ls_wR_factor_gt 0.1028
_refine_ls_wR_factor_ref 0.1067
_reflns_number_gt 6339
_reflns_number_total 8036
_reflns_threshold_expression >2sigma(I)
_cod_data_source_file ic6b00008_si_002.cif
_cod_data_source_block 1a
_cod_original_cell_volume 3576.4(12)
_cod_original_sg_symbol_H-M 'P 21/n'
_cod_database_code 4347317

loop_
_symmetry_equiv_pos_as_xyz
'x, y, z'
'-x+1/2, y+1/2, -z+1/2'
'-x, -y, -z'
'x-1/2, -y-1/2, z-1/2'

loop_
_atom_site_label
_atom_site_type_symbol
_atom_site_fract_x
_atom_site_fract_y
_atom_site_fract_z
_atom_site_U_iso_or_equiv
_atom_site_adp_type
_atom_site_occupancy
_atom_site_symmetry_multiplicity
_atom_site_calc_flag
_atom_site_refinement_flags
C1 C 0.2852(3) 0.01664(17) 0.4531(3) 0.0372(8) Uani 1 1 d .
H1A H 0.2817 -0.0309 0.4345 0.045 Uiso 1 1 calc R
H1B H 0.2316 0.0404 0.4144 0.045 Uiso 1 1 calc R
C2 C 0.2684(3) 0.09785(18) 0.5938(3) 0.0451(9) Uani 1 1 d .
H2A H 0.2166 0.1226 0.5543 0.054 Uiso 1 1 calc R
H2B H 0.2515 0.1001 0.6609 0.054 Uiso 1 1 calc R
C3 C 0.3406(3) -0.02070(17) 0.6265(3) 0.0371(8) Uani 1 1 d .
H3A H 0.3205 -0.0194 0.6925 0.045 Uiso 1 1 calc R
H3B H 0.3360 -0.0675 0.6044 0.045 Uiso 1 1 calc R
C4 C 0.2665(3) 0.02281(18) 0.5610(3) 0.0403(8) Uani 1 1 d .
C5 C 0.1598(3) -0.0046(2) 0.5721(4) 0.0617(12) Uani 1 1 d .
H5A H 0.1459 -0.0021 0.6392 0.093 Uiso 1 1 calc R
H5B H 0.1557 -0.0511 0.5509 0.093 Uiso 1 1 calc R
H5C H 0.1111 0.0221 0.5332 0.093 Uiso 1 1 calc R
C6 C 0.1885(3) 0.8690(2) 1.0380(3) 0.0461(9) Uani 1 1 d .
H6A H 0.1407 0.8958 0.9968 0.055 Uiso 1 1 calc R
H6B H 0.1656 0.8221 1.0340 0.055 Uiso 1 1 calc R
C7 C 0.1844(3) 0.8927(2) 1.1420(3) 0.0577(11) Uani 1 1 d .
H7A H 0.2247 0.8627 1.1856 0.069 Uiso 1 1 calc R
H7B H 0.2127 0.9381 1.1492 0.069 Uiso 1 1 calc R
C8 C 0.0763(4) 0.8932(3) 1.1686(4) 0.0747(14) Uani 1 1 d .
H8A H 0.0364 0.9223 1.1231 0.090 Uiso 1 1 calc R
H8B H 0.0491 0.8475 1.1615 0.090 Uiso 1 1 calc R
C9 C 0.0649(5) 0.9175(3) 1.2701(5) 0.095(2) Uani 1 1 d .
H9A H 0.1044 0.8892 1.3156 0.143 Uiso 1 1 calc R
H9B H -0.0052 0.9152 1.2829 0.143 Uiso 1 1 calc R
H9C H 0.0881 0.9636 1.2767 0.143 Uiso 1 1 calc R
C10 C 0.2786(3) 0.85559(18) 0.8896(3) 0.0445(9) Uani 1 1 d .
H10A H 0.3436 0.8618 0.8633 0.053 Uiso 1 1 calc R
H10B H 0.2318 0.8880 0.8572 0.053 Uiso 1 1 calc R
C11 C 0.2408(3) 0.78438(19) 0.8637(3) 0.0501(10) Uani 1 1 d .
H11A H 0.1714 0.7796 0.8802 0.060 Uiso 1 1 calc R
H11B H 0.2820 0.7513 0.9014 0.060 Uiso 1 1 calc R
C12 C 0.2457(4) 0.7703(2) 0.7556(3) 0.0636(13) Uani 1 1 d .
H12A H 0.2065 0.7297 0.7384 0.076 Uiso 1 1 calc R
H12B H 0.2145 0.8079 0.7187 0.076 Uiso 1 1 calc R
C13 C 0.3519(5) 0.7605(3) 0.7265(5) 0.104(2) Uani 1 1 d .
H13A H 0.3916 0.8003 0.7436 0.155 Uiso 1 1 calc R
H13B H 0.3498 0.7533 0.6574 0.155 Uiso 1 1 calc R
H13C H 0.3821 0.7217 0.7598 0.155 Uiso 1 1 calc R
C14 C 0.3355(3) 0.94418(18) 1.0074(3) 0.0503(10) Uani 1 1 d .
H14A H 0.3978 0.9457 0.9752 0.060 Uiso 1 1 calc R
H14B H 0.3525 0.9535 1.0759 0.060 Uiso 1 1 calc R
C15 C 0.2642(5) 0.9998(2) 0.9647(5) 0.0840(18) Uani 1 1 d .
H15A H 0.2503 0.9919 0.8954 0.101 Uiso 1 1 calc R
H15B H 0.2005 0.9966 0.9942 0.101 Uiso 1 1 calc R
C16 C 0.3038(5) 1.0681(2) 0.9792(4) 0.0794(17) Uani 1 1 d .
H16A H 0.3675 1.0718 0.9496 0.095 Uiso 1 1 calc R
H16B H 0.3174 1.0765 1.0484 0.095 Uiso 1 1 calc R
C17 C 0.2309(5) 1.1216(3) 0.9356(4) 0.0889(19) Uani 1 1 d .
H17A H 0.2104 1.1101 0.8691 0.133 Uiso 1 1 calc R
H17B H 0.2637 1.1651 0.9381 0.133 Uiso 1 1 calc R
H17C H 0.1723 1.1234 0.9721 0.133 Uiso 1 1 calc R
C18 C 0.3615(3) 0.82271(19) 1.0528(3) 0.0446(9) Uani 1 1 d .
H18A H 0.3715 0.8377 1.1199 0.053 Uiso 1 1 calc R
H18B H 0.3281 0.7788 1.0525 0.053 Uiso 1 1 calc R
C19 C 0.4641(3) 0.8133(3) 1.0150(4) 0.0634(12) Uani 1 1 d .
H19A H 0.5022 0.8553 1.0233 0.076 Uiso 1 1 calc R
H19B H 0.4554 0.8031 0.9460 0.076 Uiso 1 1 calc R
C20 C 0.5239(4) 0.7564(3) 1.0674(4) 0.0679(13) Uani 1 1 d .
H20A H 0.5940 0.7596 1.0523 0.081 Uiso 1 1 calc R
H20B H 0.5226 0.7629 1.1370 0.081 Uiso 1 1 calc R
C21 C 0.4859(5) 0.6867(3) 1.0421(5) 0.097(2) Uani 1 1 d .
H21A H 0.4197 0.6809 1.0644 0.146 Uiso 1 1 calc R
H21B H 0.5314 0.6536 1.0729 0.146 Uiso 1 1 calc R
H21C H 0.4821 0.6807 0.9728 0.146 Uiso 1 1 calc R
C22 C 0.8326(5) 0.2647(3) 0.6733(5) 0.0880(18) Uani 1 1 d .
H22A H 0.8979 0.2449 0.6911 0.132 Uiso 1 1 calc R
H22B H 0.7982 0.2724 0.7307 0.132 Uiso 1 1 calc R
H22C H 0.8412 0.3072 0.6406 0.132 Uiso 1 1 calc R
C23 C 0.7733(4) 0.2188(2) 0.6087(4) 0.0611(12) Uani 1 1 d .
C24 C 0.0883(6) 0.1528(3) 0.1841(7) 0.125(3) Uani 1 1 d .
H24A H 0.0789 0.1910 0.2259 0.188 Uiso 1 1 calc R
H24B H 0.0892 0.1683 0.1181 0.188 Uiso 1 1 calc R
H24C H 0.1514 0.1309 0.2041 0.188 Uiso 1 1 calc R
C25 C 0.0103(6) 0.1078(4) 0.1901(6) 0.108(3) Uani 1 1 d .
Cu1 Cu 0.5000 0.0000 0.5000 0.02549(12) Uani 1 2 d S
Mo1 Mo 0.42702(2) 0.047408(14) 0.27397(2) 0.03516(10) Uani 1 1 d .
Mo2 Mo 0.41223(2) 0.158299(13) 0.45105(2) 0.03419(9) Uani 1 1 d .
Mo3 Mo 0.48752(3) 0.108242(14) 0.68675(2) 0.03787(10) Uani 1 1 d .
N1 N 0.2909(2) 0.87291(14) 0.9968(2) 0.0393(7) Uani 1 1 d .
N2 N 0.7286(4) 0.1832(2) 0.5582(4) 0.0838(14) Uani 1 1 d .
N3 N -0.0536(7) 0.0709(5) 0.1964(7) 0.186(4) Uani 1 1 d .
O1 O 0.4993(2) 0.05468(14) 0.17882(19) 0.0535(7) Uani 1 1 d .
O2 O 0.3085(2) 0.06950(14) 0.2296(2) 0.0533(7) Uani 1 1 d .
O3 O 0.38108(16) 0.04363(10) 0.43083(16) 0.0287(5) Uani 1 1 d .
O4 O 0.47170(19) 0.13170(11) 0.33953(17) 0.0373(5) Uani 1 1 d .
O5 O 0.4638(2) 0.23590(12) 0.4762(2) 0.0508(7) Uani 1 1 d .
O6 O 0.2896(2) 0.17507(13) 0.4105(2) 0.0500(7) Uani 1 1 d .
O7 O 0.53464(18) 0.11007(10) 0.54017(16) 0.0305(5) Uani 1 1 d D
H7 H 0.5910 0.1302 0.5359 0.046 Uiso 1 1 d RD
O8 O 0.36470(19) 0.13077(11) 0.58664(17) 0.0374(5) Uani 1 1 d .
O9 O 0.44381(17) 0.00152(10) 0.62700(16) 0.0297(5) Uani 1 1 d .
O10 O 0.4060(3) 0.09642(14) 0.7733(2) 0.0580(8) Uani 1 1 d .
O11 O 0.5964(2) 0.05049(11) 0.72484(17) 0.0406(6) Uani 1 1 d .
O12 O 0.5374(3) 0.18632(13) 0.7109(2) 0.0594(8) Uani 1 1 d .

loop_
_atom_site_aniso_label
_atom_site_aniso_U_11
_atom_site_aniso_U_22
_atom_site_aniso_U_33
_atom_site_aniso_U_23
_atom_site_aniso_U_13
_atom_site_aniso_U_12
C1 0.0297(19) 0.0406(18) 0.041(2) 0.0040(14) -0.0002(15) -0.0020(13)
C2 0.042(2) 0.048(2) 0.048(2) 0.0004(16) 0.0152(18) 0.0121(16)
C3 0.038(2) 0.0407(18) 0.0335(19) 0.0049(13) 0.0107(15) -0.0022(14)
C4 0.031(2) 0.0429(19) 0.048(2) 0.0032(15) 0.0108(16) 0.0019(14)
C5 0.035(2) 0.074(3) 0.079(3) 0.010(2) 0.017(2) -0.0053(19)
C6 0.040(2) 0.049(2) 0.049(2) 0.0011(16) 0.0004(18) -0.0076(16)
C7 0.049(3) 0.071(3) 0.053(3) -0.005(2) 0.005(2) -0.005(2)
C8 0.063(4) 0.091(4) 0.072(4) -0.012(3) 0.015(3) 0.005(3)
C9 0.094(5) 0.100(4) 0.096(5) -0.002(3) 0.031(4) 0.032(4)
C10 0.051(3) 0.046(2) 0.035(2) 0.0020(14) -0.0035(17) -0.0147(16)
C11 0.054(3) 0.047(2) 0.048(2) -0.0046(17) 0.0002(19) -0.0172(17)
C12 0.081(4) 0.060(3) 0.048(3) -0.0098(19) -0.006(2) -0.021(2)
C13 0.116(6) 0.115(5) 0.087(5) -0.044(4) 0.045(4) -0.059(4)
C14 0.058(3) 0.044(2) 0.049(3) -0.0048(16) 0.002(2) -0.0212(17)
C15 0.099(4) 0.048(3) 0.101(5) 0.002(2) -0.020(3) -0.012(2)
C16 0.122(5) 0.056(3) 0.058(3) 0.005(2) -0.006(3) -0.021(3)
C17 0.134(6) 0.052(3) 0.080(4) 0.009(2) 0.010(4) 0.006(3)
C18 0.045(2) 0.052(2) 0.035(2) 0.0010(15) -0.0061(17) -0.0037(16)
C19 0.040(3) 0.084(3) 0.066(3) 0.001(2) 0.005(2) -0.002(2)
C20 0.048(3) 0.099(4) 0.055(3) -0.017(2) -0.005(2) 0.013(2)
C21 0.089(5) 0.086(4) 0.116(6) -0.013(4) 0.000(4) 0.021(3)
C22 0.100(5) 0.066(3) 0.095(5) -0.017(3) -0.008(4) -0.009(3)
C23 0.061(3) 0.058(3) 0.065(3) 0.007(2) 0.008(2) -0.004(2)
C24 0.090(6) 0.091(5) 0.196(9) -0.015(5) 0.020(5) 0.009(4)
C25 0.087(5) 0.090(5) 0.140(7) 0.027(4) -0.031(5) 0.000(4)
Cu1 0.0306(3) 0.0262(3) 0.0196(3) 0.00001(18) 0.0021(2) 0.00318(19)
Mo1 0.0448(2) 0.03737(17) 0.02254(16) 0.00344(10) -0.00121(13) 0.00342(12)
Mo2 0.04192(19) 0.02657(15) 0.03422(18) 0.00313(10) 0.00405(13) 0.00727(11)
Mo3 0.0553(2) 0.03263(16) 0.02565(17) -0.00713(10) 0.00349(14) 0.00344(12)
N1 0.0406(19) 0.0389(15) 0.0374(17) -0.0002(12) -0.0028(13) -0.0107(12)
N2 0.073(3) 0.078(3) 0.098(4) -0.004(2) -0.006(3) -0.027(2)
N3 0.135(7) 0.159(7) 0.246(11) 0.083(7) -0.079(7) -0.027(5)
O1 0.072(2) 0.0590(17) 0.0303(15) 0.0073(11) 0.0108(14) 0.0015(13)
O2 0.0565(19) 0.0592(16) 0.0414(17) 0.0065(12) -0.0125(13) 0.0073(13)
O3 0.0275(12) 0.0327(11) 0.0257(12) 0.0023(8) 0.0008(9) 0.0009(8)
O4 0.0464(16) 0.0332(12) 0.0331(13) 0.0066(9) 0.0077(11) 0.0002(10)
O5 0.066(2) 0.0301(13) 0.0566(18) 0.0015(11) 0.0064(14) 0.0035(11)
O6 0.0474(17) 0.0498(15) 0.0527(18) 0.0105(12) 0.0030(13) 0.0153(12)
O7 0.0347(14) 0.0273(11) 0.0293(13) -0.0020(8) 0.0014(10) -0.0023(8)
O8 0.0417(15) 0.0330(12) 0.0385(14) -0.0017(9) 0.0091(11) 0.0093(10)
O9 0.0337(13) 0.0312(11) 0.0246(12) 0.0010(8) 0.0045(9) 0.0012(8)
O10 0.081(2) 0.0583(17) 0.0377(17) -0.0040(12) 0.0192(15) 0.0122(14)
O11 0.0493(16) 0.0390(13) 0.0319(14) -0.0056(9) -0.0065(11) -0.0004(10)
O12 0.098(3) 0.0383(14) 0.0415(17) -0.0134(11) 0.0005(15) -0.0040(14)

loop_
_atom_type_symbol
_atom_type_description
_atom_type_scat_dispersion_real
_atom_type_scat_dispersion_imag
_atom_type_scat_source
C C 0.0033 0.0016 'International Tables Vol C Tables 4.2.6.8 and 6.1.1.4'
H H 0.0000 0.0000 'International Tables Vol C Tables 4.2.6.8 and 6.1.1.4'
N N 0.0061 0.0033 'International Tables Vol C Tables 4.2.6.8 and 6.1.1.4'
O O 0.0106 0.0060 'International Tables Vol C Tables 4.2.6.8 and 6.1.1.4'
Cu Cu 0.3201 1.2651 'International Tables Vol C Tables 4.2.6.8 and 6.1.1.4'
Mo Mo -1.6832 0.6857 'International Tables Vol C Tables 4.2.6.8 and 6.1.1.4'

loop_
_geom_angle_atom_site_label_1
_geom_angle_atom_site_label_2
_geom_angle_atom_site_label_3
_geom_angle
_geom_angle_site_symmetry_1
_geom_angle_site_symmetry_3
O3 C1 C4 113.4(3) . .
O3 C1 H1A 108.9 . .
C4 C1 H1A 108.9 . .
O3 C1 H1B 108.9 . .
C4 C1 H1B 108.9 . .
H1A C1 H1B 107.7 . .
O8 C2 C4 113.7(3) . .
O8 C2 H2A 108.8 . .
C4 C2 H2A 108.8 . .
O8 C2 H2B 108.8 . .
C4 C2 H2B 108.8 . .
H2A C2 H2B 107.7 . .
O9 C3 C4 113.2(3) . .
O9 C3 H3A 108.9 . .
C4 C3 H3A 108.9 . .
O9 C3 H3B 108.9 . .
C4 C3 H3B 108.9 . .
H3A C3 H3B 107.8 . .
C5 C4 C1 107.2(3) . .
C5 C4 C3 107.0(3) . .
C1 C4 C3 112.2(3) . .
C5 C4 C2 107.4(3) . .
C1 C4 C2 111.1(3) . .
C3 C4 C2 111.6(3) . .
C4 C5 H5A 109.5 . .
C4 C5 H5B 109.5 . .
H5A C5 H5B 109.5 . .
C4 C5 H5C 109.5 . .
H5A C5 H5C 109.5 . .
H5B C5 H5C 109.5 . .
C7 C6 N1 116.4(3) . .
C7 C6 H6A 108.2 . .
N1 C6 H6A 108.2 . .
C7 C6 H6B 108.2 . .
N1 C6 H6B 108.2 . .
H6A C6 H6B 107.3 . .
C8 C7 C6 110.1(4) . .
C8 C7 H7A 109.6 . .
C6 C7 H7A 109.6 . .
C8 C7 H7B 109.6 . .
C6 C7 H7B 109.6 . .
H7A C7 H7B 108.2 . .
C9 C8 C7 113.7(5) . .
C9 C8 H8A 108.8 . .
C7 C8 H8A 108.8 . .
C9 C8 H8B 108.8 . .
C7 C8 H8B 108.8 . .
H8A C8 H8B 107.7 . .
C8 C9 H9A 109.5 . .
C8 C9 H9B 109.5 . .
H9A C9 H9B 109.5 . .
C8 C9 H9C 109.5 . .
H9A C9 H9C 109.5 . .
H9B C9 H9C 109.5 . .
N1 C10 C11 116.3(3) . .
N1 C10 H10A 108.2 . .
C11 C10 H10A 108.2 . .
N1 C10 H10B 108.2 . .
C11 C10 H10B 108.2 . .
H10A C10 H10B 107.4 . .
C10 C11 C12 110.9(3) . .
C10 C11 H11A 109.5 . .
C12 C11 H11A 109.5 . .
C10 C11 H11B 109.5 . .
C12 C11 H11B 109.5 . .
H11A C11 H11B 108.0 . .
C13 C12 C11 113.8(4) . .
C13 C12 H12A 108.8 . .
C11 C12 H12A 108.8 . .
C13 C12 H12B 108.8 . .
C11 C12 H12B 108.8 . .
H12A C12 H12B 107.7 . .
C12 C13 H13A 109.5 . .
C12 C13 H13B 109.5 . .
H13A C13 H13B 109.5 . .
C12 C13 H13C 109.5 . .
H13A C13 H13C 109.5 . .
H13B C13 H13C 109.5 . .
N1 C14 C15 113.6(3) . .
N1 C14 H14A 108.9 . .
C15 C14 H14A 108.9 . .
N1 C14 H14B 108.9 . .
C15 C14 H14B 108.9 . .
H14A C14 H14B 107.7 . .
C16 C15 C14 114.0(5) . .
C16 C15 H15A 108.8 . .
C14 C15 H15A 108.8 . .
C16 C15 H15B 108.8 . .
C14 C15 H15B 108.8 . .
H15A C15 H15B 107.7 . .
C15 C16 C17 112.2(5) . .
C15 C16 H16A 109.2 . .
C17 C16 H16A 109.2 . .
C15 C16 H16B 109.2 . .
C17 C16 H16B 109.2 . .
H16A C16 H16B 107.9 . .
C16 C17 H17A 109.5 . .
C16 C17 H17B 109.5 . .
H17A C17 H17B 109.5 . .
C16 C17 H17C 109.5 . .
H17A C17 H17C 109.5 . .
H17B C17 H17C 109.5 . .
C19 C18 N1 116.0(3) . .
C19 C18 H18A 108.3 . .
N1 C18 H18A 108.3 . .
C19 C18 H18B 108.3 . .
N1 C18 H18B 108.3 . .
H18A C18 H18B 107.4 . .
C18 C19 C20 112.1(4) . .
C18 C19 H19A 109.2 . .
C20 C19 H19A 109.2 . .
C18 C19 H19B 109.2 . .
C20 C19 H19B 109.2 . .
H19A C19 H19B 107.9 . .
C21 C20 C19 114.5(4) . .
C21 C20 H20A 108.6 . .
C19 C20 H20A 108.6 . .
C21 C20 H20B 108.6 . .
C19 C20 H20B 108.6 . .
H20A C20 H20B 107.6 . .
C20 C21 H21A 109.5 . .
C20 C21 H21B 109.5 . .
H21A C21 H21B 109.5 . .
C20 C21 H21C 109.5 . .
H21A C21 H21C 109.5 . .
H21B C21 H21C 109.5 . .
C23 C22 H22A 109.5 . .
C23 C22 H22B 109.5 . .
H22A C22 H22B 109.5 . .
C23 C22 H22C 109.5 . .
H22A C22 H22C 109.5 . .
H22B C22 H22C 109.5 . .
N2 C23 C22 179.1(6) . .
C25 C24 H24A 109.5 . .
C25 C24 H24B 109.5 . .
H24A C24 H24B 109.5 . .
C25 C24 H24C 109.5 . .
H24A C24 H24C 109.5 . .
H24B C24 H24C 109.5 . .
N3 C25 C24 179.0(12) . .
O9 Cu1 O9 180.0 . 3_656
O9 Cu1 O3 94.41(9) . .
O9 Cu1 O3 85.59(9) 3_656 .
O9 Cu1 O3 85.59(9) . 3_656
O9 Cu1 O3 94.41(9) 3_656 3_656
O3 Cu1 O3 180.00(10) . 3_656
O9 Cu1 O7 81.48(8) . .
O9 Cu1 O7 98.52(8) 3_656 .
O3 Cu1 O7 80.73(8) . .
O3 Cu1 O7 99.27(9) 3_656 .
O9 Cu1 O7 98.52(8) . 3_656
O9 Cu1 O7 81.48(8) 3_656 3_656
O3 Cu1 O7 99.27(9) . 3_656
O3 Cu1 O7 80.73(8) 3_656 3_656
O7 Cu1 O7 180.0 . 3_656
O2 Mo1 O1 105.45(14) . .
O2 Mo1 O11 96.51(12) . 3_656
O1 Mo1 O11 100.99(12) . 3_656
O2 Mo1 O4 100.60(12) . .
O1 Mo1 O4 96.75(12) . .
O11 Mo1 O4 151.05(10) 3_656 .
O2 Mo1 O3 92.08(12) . .
O1 Mo1 O3 160.74(12) . .
O11 Mo1 O3 84.55(9) 3_656 .
O4 Mo1 O3 71.72(9) . .
O2 Mo1 O9 159.98(12) . 3_656
O1 Mo1 O9 93.10(12) . 3_656
O11 Mo1 O9 72.15(9) 3_656 3_656
O4 Mo1 O9 84.28(9) . 3_656
O3 Mo1 O9 70.85(8) . 3_656
O5 Mo2 O6 104.39(14) . .
O5 Mo2 O4 103.34(12) . .
O6 Mo2 O4 104.03(13) . .
O5 Mo2 O8 101.33(12) . .
O6 Mo2 O8 89.53(12) . .
O4 Mo2 O8 147.71(9) . .
O5 Mo2 O7 90.55(11) . .
O6 Mo2 O7 156.40(11) . .
O4 Mo2 O7 89.79(10) . .
O8 Mo2 O7 69.40(9) . .
O5 Mo2 O3 165.94(11) . .
O6 Mo2 O3 89.66(11) . .
O4 Mo2 O3 73.09(9) . .
O8 Mo2 O3 77.91(8) . .
O7 Mo2 O3 75.98(8) . .
O10 Mo3 O12 104.34(15) . .
O10 Mo3 O11 103.96(13) . .
O12 Mo3 O11 102.48(14) . .
O10 Mo3 O8 89.26(13) . .
O12 Mo3 O8 101.92(13) . .
O11 Mo3 O8 148.25(9) . .
O10 Mo3 O7 155.82(13) . .
O12 Mo3 O7 91.71(12) . .
O11 Mo3 O7 89.72(10) . .
O8 Mo3 O7 69.53(9) . .
O10 Mo3 O9 88.33(11) . .
O12 Mo3 O9 167.31(12) . .
O11 Mo3 O9 73.30(9) . .
O8 Mo3 O9 78.47(8) . .
O7 Mo3 O9 76.46(8) . .
C10 N1 C6 109.3(3) . .
C10 N1 C14 108.0(3) . .
C6 N1 C14 111.3(3) . .
C10 N1 C18 111.0(3) . .
C6 N1 C18 107.9(3) . .
C14 N1 C18 109.3(3) . .
C1 O3 Cu1 114.96(19) . .
C1 O3 Mo1 121.60(19) . .
Cu1 O3 Mo1 101.82(9) . .
C1 O3 Mo2 119.28(18) . .
Cu1 O3 Mo2 103.93(9) . .
Mo1 O3 Mo2 91.33(7) . .
Mo2 O4 Mo1 119.17(12) . .
Mo3 O7 Mo2 105.96(10) . .
Mo3 O7 Cu1 98.24(8) . .
Mo2 O7 Cu1 98.82(9) . .
Mo3 O7 H7 113.4 . .
Mo2 O7 H7 112.1 . .
Cu1 O7 H7 125.8 . .
C2 O8 Mo3 120.2(2) . .
C2 O8 Mo2 120.9(2) . .
Mo3 O8 Mo2 111.60(11) . .
C3 O9 Cu1 115.18(19) . .
C3 O9 Mo1 122.29(18) . 3_656
Cu1 O9 Mo1 101.73(10) . 3_656
C3 O9 Mo3 119.21(19) . .
Cu1 O9 Mo3 103.27(9) . .
Mo1 O9 Mo3 91.01(8) 3_656 .
Mo3 O11 Mo1 118.76(13) . 3_656

loop_
_geom_bond_atom_site_label_1
_geom_bond_atom_site_label_2
_geom_bond_distance
_geom_bond_site_symmetry_2
C1 O3 1.433(4) .
C1 C4 1.534(5) .
C1 H1A 0.9700 .
C1 H1B 0.9700 .
C2 O8 1.441(5) .
C2 C4 1.543(5) .
C2 H2A 0.9700 .
C2 H2B 0.9700 .
C3 O9 1.435(4) .
C3 C4 1.535(5) .
C3 H3A 0.9700 .
C3 H3B 0.9700 .
C4 C5 1.532(5) .
C5 H5A 0.9600 .
C5 H5B 0.9600 .
C5 H5C 0.9600 .
C6 C7 1.513(6) .
C6 N1 1.516(5) .
C6 H6A 0.9700 .
C6 H6B 0.9700 .
C7 C8 1.508(6) .
C7 H7A 0.9700 .
C7 H7B 0.9700 .
C8 C9 1.498(7) .
C8 H8A 0.9700 .
C8 H8B 0.9700 .
C9 H9A 0.9600 .
C9 H9B 0.9600 .
C9 H9C 0.9600 .
C10 N1 1.512(5) .
C10 C11 1.519(5) .
C10 H10A 0.9700 .
C10 H10B 0.9700 .
C11 C12 1.523(6) .
C11 H11A 0.9700 .
C11 H11B 0.9700 .
C12 C13 1.508(8) .
C12 H12A 0.9700 .
C12 H12B 0.9700 .
C13 H13A 0.9600 .
C13 H13B 0.9600 .
C13 H13C 0.9600 .
C14 N1 1.523(4) .
C14 C15 1.530(6) .
C14 H14A 0.9700 .
C14 H14B 0.9700 .
C15 C16 1.449(6) .
C15 H15A 0.9700 .
C15 H15B 0.9700 .
C16 C17 1.517(7) .
C16 H16A 0.9700 .
C16 H16B 0.9700 .
C17 H17A 0.9600 .
C17 H17B 0.9600 .
C17 H17C 0.9600 .
C18 C19 1.508(6) .
C18 N1 1.524(5) .
C18 H18A 0.9700 .
C18 H18B 0.9700 .
C19 C20 1.517(6) .
C19 H19A 0.9700 .
C19 H19B 0.9700 .
C20 C21 1.490(7) .
C20 H20A 0.9700 .
C20 H20B 0.9700 .
C21 H21A 0.9600 .
C21 H21B 0.9600 .
C21 H21C 0.9600 .
C22 C23 1.451(7) .
C22 H22A 0.9600 .
C22 H22B 0.9600 .
C22 H22C 0.9600 .
C23 N2 1.120(6) .
C24 C25 1.368(10) .
C24 H24A 0.9600 .
C24 H24B 0.9600 .
C24 H24C 0.9600 .
C25 N3 1.123(9) .
Cu1 O9 1.960(2) .
Cu1 O9 1.960(2) 3_656
Cu1 O3 1.967(2) .
Cu1 O3 1.967(2) 3_656
Cu1 O7 2.271(2) .
Cu1 O7 2.271(2) 3_656
Mo1 O2 1.691(3) .
Mo1 O1 1.694(3) .
Mo1 O11 1.950(2) 3_656
Mo1 O4 1.955(2) .
Mo1 O3 2.297(2) .
Mo1 O9 2.305(2) 3_656
Mo2 O5 1.696(3) .
Mo2 O6 1.704(3) .
Mo2 O4 1.861(2) .
Mo2 O8 2.094(2) .
Mo2 O7 2.167(2) .
Mo2 O3 2.305(2) .
Mo3 O10 1.692(3) .
Mo3 O12 1.694(3) .
Mo3 O11 1.875(2) .
Mo3 O8 2.088(3) .
Mo3 O7 2.165(2) .
Mo3 O9 2.310(2) .
O7 H7 0.8513 .
O9 Mo1 2.305(2) 3_656
O11 Mo1 1.950(2) 3_656

loop_
_geom_hbond_atom_site_label_D
_geom_hbond_atom_site_label_H
_geom_hbond_atom_site_label_A
_geom_hbond_distance_DH
_geom_hbond_distance_HA
_geom_hbond_distance_DA
_geom_hbond_angle_DHA
O7 H7 N2 0.85 2.10 2.935(5) 167.4

loop_
_geom_torsion_atom_site_label_1
_geom_torsion_atom_site_label_2
_geom_torsion_atom_site_label_3
_geom_torsion_atom_site_label_4
_geom_torsion
_geom_torsion_site_symmetry_1
_geom_torsion_site_symmetry_4
O3 C1 C4 C5 177.2(3) . .
O3 C1 C4 C3 -65.6(4) . .
O3 C1 C4 C2 60.1(4) . .
O9 C3 C4 C5 -177.1(3) . .
O9 C3 C4 C1 65.5(4) . .
O9 C3 C4 C2 -59.9(4) . .
O8 C2 C4 C5 -179.6(3) . .
O8 C2 C4 C1 -62.6(4) . .
O8 C2 C4 C3 63.4(4) . .
N1 C6 C7 C8 173.6(4) . .
C6 C7 C8 C9 -178.9(4) . .
N1 C10 C11 C12 -172.2(4) . .
C10 C11 C12 C13 72.3(5) . .
N1 C14 C15 C16 176.8(5) . .
C14 C15 C16 C17 179.9(5) . .
N1 C18 C19 C20 -173.0(3) . .
C18 C19 C20 C21 72.2(6) . .
C11 C10 N1 C6 -62.4(4) . .
C11 C10 N1 C14 176.4(4) . .
C11 C10 N1 C18 56.5(4) . .
C7 C6 N1 C10 -173.1(3) . .
C7 C6 N1 C14 -53.9(4) . .
C7 C6 N1 C18 66.1(4) . .
C15 C14 N1 C10 66.4(5) . .
C15 C14 N1 C6 -53.6(5) . .
C15 C14 N1 C18 -172.7(4) . .
C19 C18 N1 C10 53.6(4) . .
C19 C18 N1 C6 173.4(3) . .
C19 C18 N1 C14 -65.4(4) . .
C4 C1 O3 Cu1 60.1(3) . .
C4 C1 O3 Mo1 -176.41(19) . .
C4 C1 O3 Mo2 -64.3(3) . .
O9 Cu1 O3 C1 -45.9(2) . .
O9 Cu1 O3 C1 134.1(2) 3_656 .
O3 Cu1 O3 C1 82(76) 3_656 .
O7 Cu1 O3 C1 -126.5(2) . .
O7 Cu1 O3 C1 53.5(2) 3_656 .
O9 Cu1 O3 Mo1 -179.40(8) . .
O9 Cu1 O3 Mo1 0.60(8) 3_656 .
O3 Cu1 O3 Mo1 -52(76) 3_656 .
O7 Cu1 O3 Mo1 99.98(9) . .
O7 Cu1 O3 Mo1 -80.02(9) 3_656 .
O9 Cu1 O3 Mo2 86.22(10) . .
O9 Cu1 O3 Mo2 -93.78(10) 3_656 .
O3 Cu1 O3 Mo2 -146(76) 3_656 .
O7 Cu1 O3 Mo2 5.61(8) . .
O7 Cu1 O3 Mo2 -174.39(8) 3_656 .
O2 Mo1 O3 C1 39.4(2) . .
O1 Mo1 O3 C1 -164.9(3) . .
O11 Mo1 O3 C1 -57.0(2) 3_656 .
O4 Mo1 O3 C1 139.8(2) . .
O9 Mo1 O3 C1 -130.0(2) 3_656 .
O2 Mo1 O3 Cu1 168.78(12) . .
O1 Mo1 O3 Cu1 -35.5(3) . .
O11 Mo1 O3 Cu1 72.44(10) 3_656 .
O4 Mo1 O3 Cu1 -90.74(11) . .
O9 Mo1 O3 Cu1 -0.54(7) 3_656 .
O2 Mo1 O3 Mo2 -86.69(11) . .
O1 Mo1 O3 Mo2 69.1(3) . .
O11 Mo1 O3 Mo2 176.97(9) 3_656 .
O4 Mo1 O3 Mo2 13.78(8) . .
O9 Mo1 O3 Mo2 103.99(8) 3_656 .
O5 Mo2 O3 C1 140.5(5) . .
O6 Mo2 O3 C1 -37.5(2) . .
O4 Mo2 O3 C1 -142.3(2) . .
O8 Mo2 O3 C1 52.1(2) . .
O7 Mo2 O3 C1 123.6(2) . .
O5 Mo2 O3 Cu1 10.9(5) . .
O6 Mo2 O3 Cu1 -167.07(12) . .
O4 Mo2 O3 Cu1 88.14(12) . .
O8 Mo2 O3 Cu1 -77.48(11) . .
O7 Mo2 O3 Cu1 -5.98(9) . .
O5 Mo2 O3 Mo1 -91.6(5) . .
O6 Mo2 O3 Mo1 90.40(12) . .
O4 Mo2 O3 Mo1 -14.38(9) . .
O8 Mo2 O3 Mo1 180.00(9) . .
O7 Mo2 O3 Mo1 -108.51(9) . .
O5 Mo2 O4 Mo1 -174.58(14) . .
O6 Mo2 O4 Mo1 -65.76(16) . .
O8 Mo2 O4 Mo1 46.5(3) . .
O7 Mo2 O4 Mo1 94.91(13) . .
O3 Mo2 O4 Mo1 19.51(11) . .
O2 Mo1 O4 Mo2 68.94(17) . .
O1 Mo1 O4 Mo2 176.11(15) . .
O11 Mo1 O4 Mo2 -56.3(3) 3_656 .
O3 Mo1 O4 Mo2 -19.74(11) . .
O9 Mo1 O4 Mo2 -91.44(13) 3_656 .
O10 Mo3 O7 Mo2 44.2(3) . .
O12 Mo3 O7 Mo2 -88.03(14) . .
O11 Mo3 O7 Mo2 169.49(10) . .
O8 Mo3 O7 Mo2 14.06(8) . .
O9 Mo3 O7 Mo2 96.61(10) . .
O10 Mo3 O7 Cu1 -57.5(3) . .
O12 Mo3 O7 Cu1 170.28(13) . .
O11 Mo3 O7 Cu1 67.80(10) . .
O8 Mo3 O7 Cu1 -87.63(10) . .
O9 Mo3 O7 Cu1 -5.08(7) . .
O5 Mo2 O7 Mo3 87.87(12) . .
O6 Mo2 O7 Mo3 -42.1(3) . .
O4 Mo2 O7 Mo3 -168.79(10) . .
O8 Mo2 O7 Mo3 -14.03(8) . .
O3 Mo2 O7 Mo3 -96.18(10) . .
O5 Mo2 O7 Cu1 -170.87(12) . .
O6 Mo2 O7 Cu1 59.1(3) . .
O4 Mo2 O7 Cu1 -67.52(10) . .
O8 Mo2 O7 Cu1 87.23(10) . .
O3 Mo2 O7 Cu1 5.09(7) . .
O9 Cu1 O7 Mo3 5.89(9) . .
O9 Cu1 O7 Mo3 -174.11(9) 3_656 .
O3 Cu1 O7 Mo3 101.81(10) . .
O3 Cu1 O7 Mo3 -78.19(10) 3_656 .
O7 Cu1 O7 Mo3 -136(53) 3_656 .
O9 Cu1 O7 Mo2 -101.79(10) . .
O9 Cu1 O7 Mo2 78.21(10) 3_656 .
O3 Cu1 O7 Mo2 -5.86(9) . .
O3 Cu1 O7 Mo2 174.14(9) 3_656 .
O7 Cu1 O7 Mo2 117(53) 3_656 .
C4 C2 O8 Mo3 -73.9(4) . .
C4 C2 O8 Mo2 73.6(3) . .
O10 Mo3 O8 C2 -32.9(2) . .
O12 Mo3 O8 C2 -137.4(2) . .
O11 Mo3 O8 C2 83.0(3) . .
O7 Mo3 O8 C2 135.2(2) . .
O9 Mo3 O8 C2 55.5(2) . .
O10 Mo3 O8 Mo2 176.79(13) . .
O12 Mo3 O8 Mo2 72.28(14) . .
O11 Mo3 O8 Mo2 -67.3(2) . .
O7 Mo3 O8 Mo2 -15.07(9) . .
O9 Mo3 O8 Mo2 -94.76(11) . .
O5 Mo2 O8 C2 138.7(2) . .
O6 Mo2 O8 C2 34.1(2) . .
O4 Mo2 O8 C2 -82.0(3) . .
O7 Mo2 O8 C2 -135.0(2) . .
O3 Mo2 O8 C2 -55.6(2) . .
O5 Mo2 O8 Mo3 -71.21(13) . .
O6 Mo2 O8 Mo3 -175.80(13) . .
O4 Mo2 O8 Mo3 68.0(2) . .
O7 Mo2 O8 Mo3 15.07(9) . .
O3 Mo2 O8 Mo3 94.45(10) . .
C4 C3 O9 Cu1 -60.3(3) . .
C4 C3 O9 Mo1 175.4(2) . 3_656
C4 C3 O9 Mo3 63.3(3) . .
O9 Cu1 O9 C3 -119(69) 3_656 .
O3 Cu1 O9 C3 46.1(2) . .
O3 Cu1 O9 C3 -133.9(2) 3_656 .
O7 Cu1 O9 C3 126.1(2) . .
O7 Cu1 O9 C3 -53.9(2) 3_656 .
O9 Cu1 O9 Mo1 16(69) 3_656 3_656
O3 Cu1 O9 Mo1 -179.40(8) . 3_656
O3 Cu1 O9 Mo1 0.60(8) 3_656 3_656
O7 Cu1 O9 Mo1 -99.48(9) . 3_656
O7 Cu1 O9 Mo1 80.52(9) 3_656 3_656
O9 Cu1 O9 Mo3 109(69) 3_656 .
O3 Cu1 O9 Mo3 -85.53(10) . .
O3 Cu1 O9 Mo3 94.47(10) 3_656 .
O7 Cu1 O9 Mo3 -5.61(8) . .
O7 Cu1 O9 Mo3 174.39(8) 3_656 .
O10 Mo3 O9 C3 37.8(2) . .
O12 Mo3 O9 C3 -144.9(5) . .
O11 Mo3 O9 C3 142.9(2) . .
O8 Mo3 O9 C3 -51.8(2) . .
O7 Mo3 O9 C3 -123.3(2) . .
O10 Mo3 O9 Cu1 167.03(13) . .
O12 Mo3 O9 Cu1 -15.6(6) . .
O11 Mo3 O9 Cu1 -87.86(12) . .
O8 Mo3 O9 Cu1 77.44(10) . .
O7 Mo3 O9 Cu1 5.99(9) . .
O10 Mo3 O9 Mo1 -90.67(12) . 3_656
O12 Mo3 O9 Mo1 86.7(6) . 3_656
O11 Mo3 O9 Mo1 14.44(9) . 3_656
O8 Mo3 O9 Mo1 179.75(9) . 3_656
O7 Mo3 O9 Mo1 108.29(9) . 3_656
O10 Mo3 O11 Mo1 64.27(17) . 3_656
O12 Mo3 O11 Mo1 172.73(15) . 3_656
O8 Mo3 O11 Mo1 -47.8(3) . 3_656
O7 Mo3 O11 Mo1 -95.58(14) . 3_656
O9 Mo3 O11 Mo1 -19.65(12) . 3_656
